data_7208949
loop_
_publ_author_name
'Saines, Paul J.'
'Steinmann, Mark'
'Tan, Jin-Chong'
'Yeung, Hamish H.-M.'
'Cheetham, Anthony K.'

_publ_section_title
;
 Structural diversity and luminescent properties of lanthanide 2,2- and
 2,3-dimethylsuccinate frameworks
;
_journal_issue 1
_journal_name_full CrystEngComm
_journal_page_first 100
_journal_paper_doi 10.1039/c2ce26279g
_journal_volume 15
_journal_year 2013
_chemical_compound_source 'synthesis as described'
_chemical_formula_moiety 'C12 H21 La1 O10'
_chemical_formula_sum 'C12 H21 La O10'
_chemical_formula_weight 463.50
_chemical_name_systematic
;
?
;
_space_group_IT_number 14
_symmetry_cell_setting monoclinic
_symmetry_Int_Tables_number 14
_symmetry_space_group_name_Hall '-P 2ybc'
_symmetry_space_group_name_H-M 'P 1 21/c 1'
_atom_sites_solution_hydrogens geom
_atom_sites_solution_primary heavy
_atom_sites_solution_secondary difmap
_audit_creation_date 2012-05-16T08:53:26-00:00
_audit_creation_method 'WinGX routine CIF_UPDATE'
_cell_angle_alpha 90
_cell_angle_beta 96.024(10)
_cell_angle_gamma 90
_cell_formula_units_Z 4
_cell_length_a 20.810(2)
_cell_length_b 8.8755(10)
_cell_length_c 8.9926(9)
_cell_measurement_reflns_used 1971
_cell_measurement_temperature 293(2)
_cell_measurement_theta_max 29.29
_cell_measurement_theta_min 3.0177
_cell_measurement_wavelength 0.71073
_cell_volume 1651.8(3)
_computing_cell_refinement 'CrysAlisPro V1.171.35.11 (Agilent Technologies)'
_computing_data_collection 'CrysAlisPro V1.171.35.11 (Agilent Technologies)'
_computing_data_reduction 'CrysAlisPro V1.171.35.11 (Agilent Technologies)'
_computing_molecular_graphics 'Diamond (Brandenburg 1997)'
_computing_publication_material 'WinGX publication routines (Farrugia, 1999)'
_computing_structure_refinement 'SHELXL-97 (Sheldrick, 1997)'
_computing_structure_solution 'DIRDIF08 (Beurskens et al, 2008)'
_diffrn_ambient_temperature 293(2)
_diffrn_detector_area_resol_mean 16.1183
_diffrn_measured_fraction_theta_full 0.998
_diffrn_measured_fraction_theta_max 0.843
_diffrn_measurement_device_type 'Xcalibur, Eos, Gemini ultra'
_diffrn_radiation_monochromator graphite
_diffrn_radiation_probe x-ray
_diffrn_radiation_source 'Enhance (Mo) X-ray Source'
_diffrn_radiation_type MoK\a
_diffrn_radiation_wavelength 0.71073
_diffrn_reflns_av_unetI/netI 0.0816
_diffrn_reflns_limit_h_max 27
_diffrn_reflns_limit_h_min -27
_diffrn_reflns_limit_k_max 11
_diffrn_reflns_limit_k_min -11
_diffrn_reflns_limit_l_max 11
_diffrn_reflns_limit_l_min -12
_diffrn_reflns_number 4454
_diffrn_reflns_theta_full 26.32
_diffrn_reflns_theta_max 29.3
_diffrn_reflns_theta_min 3.02
_exptl_absorpt_coefficient_mu 2.66
_exptl_absorpt_correction_T_max 1.00000
_exptl_absorpt_correction_T_min 0.91488
_exptl_absorpt_correction_type multi-scan
_exptl_absorpt_process_details
;
CrysAlisPro, Agilent Technologies,
Version 1.171.34.49 (release 20-01-2011 CrysAlis171 .NET)
(compiled Jan 20 2011,15:58:25)
Empirical absorption correction using spherical harmonics,
implemented in SCALE3 ABSPACK scaling algorithm.
;
_exptl_crystal_colour colourless
_exptl_crystal_density_diffrn 1.864
_exptl_crystal_density_method 'not measured'
_exptl_crystal_description prism
_exptl_crystal_F_000 920
_exptl_crystal_size_max 0.6842
_exptl_crystal_size_mid 0.0606
_exptl_crystal_size_min 0.0329
_refine_diff_density_max 1.135
_refine_diff_density_min -1.645
_refine_diff_density_rms 0.169
_refine_ls_extinction_method none
_refine_ls_goodness_of_fit_ref 1.001
_refine_ls_hydrogen_treatment constr
_refine_ls_matrix_type full
_refine_ls_number_parameters 104
_refine_ls_number_reflns 4454
_refine_ls_number_restraints 0
_refine_ls_restrained_S_all 1.001
_refine_ls_R_factor_all 0.0868
_refine_ls_R_factor_gt 0.0453
_refine_ls_shift/su_max 0.000
_refine_ls_shift/su_mean 0.000
_refine_ls_structure_factor_coef Fsqd
_refine_ls_weighting_details 'calc w=1/[\s^2^(Fo^2^)+(0.0510P)^2^+0.0000P] where P=(Fo^2^+2Fc^2^)/3'
_refine_ls_weighting_scheme calc
_refine_ls_wR_factor_gt 0.0979
_refine_ls_wR_factor_ref 0.1093
_reflns_number_gt 2808
_reflns_number_total 4454
_reflns_threshold_expression >2sigma(I)
_cod_data_source_file c2ce26279g.txt
_cod_data_source_block Compound1
_cod_original_cell_volume 1651.7(3)
_cod_original_formula_sum 'C12 H21 La1 O10'
_cod_database_code 7208949

loop_
_symmetry_equiv_pos_as_xyz
'x, y, z'
'-x, y+1/2, -z+1/2'
'-x, -y, -z'
'x, -y-1/2, z-1/2'

loop_
_atom_site_label
_atom_site_type_symbol
_atom_site_fract_x
_atom_site_fract_y
_atom_site_fract_z
_atom_site_U_iso_or_equiv
_atom_site_adp_type
_atom_site_occupancy
_atom_site_symmetry_multiplicity
_atom_site_calc_flag
_atom_site_refinement_flags
C1 C 0.1364(6) 0.3491(14) 0.5038(15) 0.026(3) Uiso 1 1 d .
C2 C 0.0850(6) 0.3841(14) 0.3806(14) 0.023(3) Uiso 1 1 d .
H2A H 0.0430 0.3791 0.4183 0.027 Uiso 1 1 calc R
H2B H 0.0859 0.3097 0.3018 0.027 Uiso 1 1 calc R
C3 C 0.0953(5) 0.5477(13) 0.3145(13) 0.021(3) Uiso 1 1 d .
C4 C 0.0892(6) 0.6703(15) 0.4305(14) 0.043(3) Uiso 1 1 d .
H4A H 0.0980 0.7666 0.3886 0.064 Uiso 1 1 calc R
H4B H 0.1195 0.6515 0.5166 0.064 Uiso 1 1 calc R
H4C H 0.0461 0.6699 0.4597 0.064 Uiso 1 1 calc R
C5 C 0.0437(5) 0.5641(13) 0.1809(13) 0.039(3) Uiso 1 1 d .
H5A H 0.0515 0.4916 0.1056 0.058 Uiso 1 1 calc R
H5B H 0.0455 0.6638 0.1403 0.058 Uiso 1 1 calc R
H5C H 0.0018 0.5471 0.2132 0.058 Uiso 1 1 calc R
C6 C 0.1606(7) 0.5545(19) 0.2524(18) 0.031(4) Uiso 1 1 d .
C11 C 0.3559(5) 0.1360(13) 0.4888(13) 0.019(3) Uiso 1 1 d .
C12 C 0.4103(6) 0.1066(16) 0.6101(15) 0.031(4) Uiso 1 1 d .
H12A H 0.4504 0.1029 0.5640 0.037 Uiso 1 1 calc R
H12B H 0.4132 0.1919 0.6779 0.037 Uiso 1 1 calc R
C13 C 0.4059(6) -0.0351(15) 0.7018(15) 0.030(3) Uiso 1 1 d .
C14 C 0.4542(5) -0.0224(14) 0.8410(14) 0.043(3) Uiso 1 1 d .
H14A H 0.4974 -0.0255 0.8124 0.065 Uiso 1 1 calc R
H14B H 0.4481 -0.1048 0.9072 0.065 Uiso 1 1 calc R
H14C H 0.4476 0.0710 0.8910 0.065 Uiso 1 1 calc R
C15 C 0.4224(6) -0.1688(14) 0.6091(13) 0.038(3) Uiso 1 1 d .
H15A H 0.3918 -0.1758 0.5217 0.057 Uiso 1 1 calc R
H15B H 0.4207 -0.2592 0.6672 0.057 Uiso 1 1 calc R
H15C H 0.4651 -0.1565 0.5796 0.057 Uiso 1 1 calc R
C16 C 0.3376(5) -0.0501(14) 0.7513(13) 0.013(3) Uiso 1 1 d .
O1 O 0.1384(3) 0.3937(8) 0.6448(9) 0.0261(19) Uiso 1 1 d .
O1W O 0.2282(3) 0.5298(8) 0.8939(8) 0.0208(16) Uiso 1 1 d .
H1WA H 0.2141 0.5092 0.9828 0.031 Uiso 1 1 d R
H1WB H 0.1981 0.5880 0.8430 0.031 Uiso 1 1 d R
O2 O 0.1907(4) 0.3069(10) 0.4694(9) 0.019(2) Uiso 1 1 d .
O2W O 0.2887(4) 0.5220(9) 0.6152(9) 0.033(2) Uiso 1 1 d .
H2WA H 0.2555 0.5688 0.5605 0.049 Uiso 1 1 d R
H2WB H 0.3179 0.4990 0.5509 0.049 Uiso 1 1 d R
O3 O 0.1955(4) 0.6666(10) 0.2936(8) 0.026(2) Uiso 1 1 d .
O4 O 0.1802(4) 0.4537(11) 0.1728(10) 0.022(2) Uiso 1 1 d .
O11 O 0.3712(3) 0.1329(9) 0.3612(9) 0.029(2) Uiso 1 1 d .
O12 O 0.3042(5) 0.1928(13) 0.5311(11) 0.036(3) Uiso 1 1 d .
O13 O 0.3172(4) 0.0560(11) 0.8254(10) 0.027(2) Uiso 1 1 d .
O14 O 0.3079(4) -0.1757(10) 0.7302(9) 0.034(2) Uiso 1 1 d .
H14 H 0.2847 -0.1729 0.6507 0.051 Uiso 1 1 calc R
La1 La 0.24958(6) 0.28781(4) 0.75036(14) 0.01881(11) Uani 1 1 d .

loop_
_atom_site_aniso_label
_atom_site_aniso_U_11
_atom_site_aniso_U_22
_atom_site_aniso_U_33
_atom_site_aniso_U_23
_atom_site_aniso_U_13
_atom_site_aniso_U_12
La1 0.03113(18) 0.01437(16) 0.01200(16) 0.0003(6) 0.00728(16) -0.0011(5)

loop_
_geom_angle_atom_site_label_1
_geom_angle_atom_site_label_2
_geom_angle_atom_site_label_3
_geom_angle
_geom_angle_site_symmetry_1
_geom_angle_site_symmetry_3
O2 C1 O1 112.7(10) . .
O2 C1 C2 118.2(11) . .
O1 C1 C2 126.6(11) . .
O2 C1 La1 59.4(6) . .
O1 C1 La1 54.8(5) . .
C2 C1 La1 176.5(9) . .
C1 C2 C3 110.7(10) . .
C6 C3 C4 111.5(10) . .
C6 C3 C5 106.7(10) . .
C4 C3 C5 111.5(10) . .
C6 C3 C2 109.5(10) . .
C4 C3 C2 111.8(10) . .
C5 C3 C2 105.6(9) . .
O4 C6 O3 121.4(13) . .
O4 C6 C3 122.9(13) . .
O3 C6 C3 115.6(13) . .
O11 C11 O12 126.7(11) . .
O11 C11 C12 115.0(11) . .
O12 C11 C12 116.3(11) . .
O11 C11 La1 65.1(6) . 4_565
O12 C11 La1 62.9(6) . 4_565
C12 C11 La1 176.9(8) . 4_565
C13 C12 C11 116.9(11) . .
C15 C13 C12 108.8(11) . .
C15 C13 C14 110.0(10) . .
C12 C13 C14 108.2(11) . .
C15 C13 C16 111.2(10) . .
C12 C13 C16 110.0(11) . .
C14 C13 C16 108.6(10) . .
O13 C16 O14 123.2(11) . .
O13 C16 C13 117.6(11) . .
O14 C16 C13 118.7(11) . .
C1 O1 La1 100.4(6) . .
C1 O2 La1 143.0(7) . 4_565
C1 O2 La1 96.9(7) . .
La1 O2 La1 119.4(3) 4_565 .
C6 O4 La1 129.6(9) . 4_565
C11 O11 La1 90.7(6) . 4_565
C11 O12 La1 145.6(8) . .
C11 O12 La1 91.8(7) . 4_565
La1 O12 La1 122.5(4) . 4_565
C16 O13 La1 132.5(8) . .
O12 La1 O13 69.8(3) . .
O12 La1 O2 141.33(15) . 4_566
O13 La1 O2 80.0(3) . 4_566
O12 La1 O1W 142.0(3) . .
O13 La1 O1W 131.6(3) . .
O2 La1 O1W 76.5(3) 4_566 .
O12 La1 O2W 73.2(3) . .
O13 La1 O2W 125.7(3) . .
O2 La1 O2W 145.5(3) 4_566 .
O1W La1 O2W 69.10(16) . .
O12 La1 O1 107.1(3) . .
O13 La1 O1 147.2(3) . .
O2 La1 O1 85.4(2) 4_566 .
O1W La1 O1 71.6(2) . .
O2W La1 O1 81.3(2) . .
O12 La1 O4 78.5(3) . 4_566
O13 La1 O4 71.62(13) . 4_566
O2 La1 O4 69.2(3) 4_566 4_566
O1W La1 O4 133.9(2) . 4_566
O2W La1 O4 136.1(3) . 4_566
O1 La1 O4 75.8(3) . 4_566
O12 La1 O12 125.4(4) . 4_566
O13 La1 O12 68.4(3) . 4_566
O2 La1 O12 59.0(2) 4_566 4_566
O1W La1 O12 63.2(3) . 4_566
O2W La1 O12 105.7(3) . 4_566
O1 La1 O12 127.0(3) . 4_566
O4 La1 O12 118.1(3) 4_566 4_566
O12 La1 O2 59.1(2) . .
O13 La1 O2 119.0(3) . .
O2 La1 O2 122.2(3) 4_566 .
O1W La1 O2 109.4(2) . .
O2W La1 O2 69.1(3) . .
O1 La1 O2 48.0(3) . .
O4 La1 O2 67.7(3) 4_566 .
O12 La1 O2 172.49(16) 4_566 .
O12 La1 O11 83.9(3) . 4_566
O13 La1 O11 69.1(3) . 4_566
O2 La1 O11 107.8(2) 4_566 4_566
O1W La1 O11 78.6(2) . 4_566
O2W La1 O11 68.7(2) . 4_566
O1 La1 O11 143.6(2) . 4_566
O4 La1 O11 140.5(2) 4_566 4_566
O12 La1 O11 49.2(3) 4_566 4_566
O2 La1 O11 130.0(2) . 4_566
O12 La1 C11 106.0(3) . 4_566
O13 La1 C11 69.3(3) . 4_566
O2 La1 C11 84.3(3) 4_566 4_566
O1W La1 C11 66.7(3) . 4_566
O2W La1 C11 84.8(3) . 4_566
O1 La1 C11 138.4(3) . 4_566
O4 La1 C11 135.7(3) 4_566 4_566
O12 La1 C11 25.3(3) 4_566 4_566
O2 La1 C11 152.5(3) . 4_566
O11 La1 C11 24.1(3) 4_566 4_566
O12 La1 C1 82.6(3) . .
O13 La1 C1 133.4(3) . .
O2 La1 C1 102.6(3) 4_566 .
O1W La1 C1 93.1(3) . .
O2W La1 C1 77.0(3) . .
O1 La1 C1 24.8(3) . .
O4 La1 C1 66.5(3) 4_566 .
O12 La1 C1 151.8(3) 4_566 .
O2 La1 C1 23.7(3) . .
O11 La1 C1 145.5(3) 4_566 .
C11 La1 C1 156.8(2) 4_566 .

loop_
_geom_bond_atom_site_label_1
_geom_bond_atom_site_label_2
_geom_bond_distance
_geom_bond_site_symmetry_2
C1 O2 1.258(13) .
C1 O1 1.325(14) .
C1 C2 1.490(16) .
C1 La1 3.108(12) .
C2 C3 1.592(17) .
C3 C6 1.522(18) .
C3 C4 1.522(17) .
C3 C5 1.532(14) .
C6 O4 1.242(17) .
C6 O3 1.265(16) .
C11 O11 1.223(13) .
C11 O12 1.281(14) .
C11 C12 1.512(16) .
C11 La1 2.992(11) 4_565
C12 C13 1.512(19) .
C13 C15 1.510(18) .
C13 C14 1.526(16) .
C13 C16 1.538(16) .
C16 O13 1.254(14) .
C16 O14 1.279(14) .
O1 La1 2.583(7) .
O1W La1 2.568(6) .
O2 La1 2.568(8) 4_565
O2 La1 2.695(7) .
O2W La1 2.582(8) .
O4 La1 2.636(9) 4_565
O11 La1 2.715(7) 4_565
O12 La1 2.522(10) .
O12 La1 2.663(9) 4_565
O13 La1 2.544(9) .
La1 O2 2.568(8) 4_566
La1 O4 2.636(9) 4_566
La1 O12 2.663(9) 4_566
La1 O11 2.715(7) 4_566
La1 C11 2.992(11) 4_566
